data_7221366
loop_
_publ_author_name
'Range, K.J.'
'Zabel, M.'

_publ_section_title
;
 epsilon-In2 S3, eine Hochdruckmodifikation mit Korundstruktur
;
_journal_name_full
;
Zeitschrift fuer Naturforschung, Teil B. Anorganische Chemie, Organische 
Chemie (33,1978-41,1986)
;
_journal_page_first 463
_journal_page_last 464
_journal_volume 33
_journal_year 1978
_chemical_formula_sum 'In2 S3'
_space_group_IT_number 167
_symmetry_space_group_name_Hall '-R 3 2"c'
_symmetry_space_group_name_H-M 'R -3 c :H'
_cell_angle_alpha 90
_cell_angle_beta 90
_cell_angle_gamma 120
_cell_formula_units_Z 6
_cell_length_a 6.561
_cell_length_b 6.561
_cell_length_c 17.57
_cell_volume 655.002
_citation_journal_id_ASTM ZNBAD2
_cod_data_source_file Range_ZNBAD2_1978_675.cif
_cod_data_source_block In2S3
_cod_original_cell_volume 655.0017
_cod_database_code 7221366

loop_
_symmetry_equiv_pos_as_xyz
x,y,z
-y,x-y,z
-x+y,-x,z
y,x,-z+1/2
-x,-x+y,-z+1/2
x-y,-y,-z+1/2
-x,-y,-z
y,-x+y,-z
x-y,x,-z
-y,-x,z-1/2
x,x-y,z-1/2
-x+y,y,z-1/2
x+2/3,y+1/3,z+1/3
-y+2/3,x-y+1/3,z+1/3
-x+y+2/3,-x+1/3,z+1/3
y+2/3,x+1/3,-z+5/6
-x+2/3,-x+y+1/3,-z+5/6
x-y+2/3,-y+1/3,-z+5/6
-x+2/3,-y+1/3,-z+1/3
y+2/3,-x+y+1/3,-z+1/3
x-y+2/3,x+1/3,-z+1/3
-y+2/3,-x+1/3,z-1/6
x+2/3,x-y+1/3,z-1/6
-x+y+2/3,y+1/3,z-1/6
x+1/3,y+2/3,z+2/3
-y+1/3,x-y+2/3,z+2/3
-x+y+1/3,-x+2/3,z+2/3
y+1/3,x+2/3,-z+7/6
-x+1/3,-x+y+2/3,-z+7/6
x-y+1/3,-y+2/3,-z+7/6
-x+1/3,-y+2/3,-z+2/3
y+1/3,-x+y+2/3,-z+2/3
x-y+1/3,x+2/3,-z+2/3
-y+1/3,-x+2/3,z+1/6
x+1/3,x-y+2/3,z+1/6
-x+y+1/3,y+2/3,z+1/6

loop_
_atom_site_label
_atom_site_type_symbol
_atom_site_fract_x
_atom_site_fract_y
_atom_site_fract_z
_atom_site_occupancy
_atom_site_U_iso_or_equiv
In1 In+3 0 0 0.355 1 0.0
S1 S-2 0.31 0 0.25 1 0.0
